data_1536027
loop_
_publ_author_name
'Chihrii, S.I.'

_publ_section_title
;
 Synthesis and crystal structure of SmCuP2 compound
;
_journal_name_full 'Zhurnal Neorganicheskoi Khimii'
_journal_page_first 1656
_journal_page_last 1658
_journal_volume 35
_journal_year 1990
_chemical_formula_sum 'Cu P2 Sm'
_chemical_name_systematic 'Sm Cu P2'
_space_group_IT_number 139
_symmetry_space_group_name_Hall '-I 4 2'
_symmetry_space_group_name_H-M 'I 4/m m m'
_cell_angle_alpha 90
_cell_angle_beta 90
_cell_angle_gamma 90
_cell_formula_units_Z 4
_cell_length_a 3.839
_cell_length_b 3.839
_cell_length_c 19.431
_cell_volume 286.373
_citation_journal_id_ASTM ZNOKAQ
_cod_data_source_file Chihrii_ZNOKAQ_1990_1036.cif
_cod_data_source_block Cu1P2Sm1
_cod_original_cell_volume 286.3725
_cod_original_formula_sum 'Cu1 P2 Sm1'
_cod_database_code 1536027

loop_
_symmetry_equiv_pos_as_xyz
x,y,z
-y,x,z
-x,-y,z
y,-x,z
x,-y,-z
y,x,-z
-x,y,-z
-y,-x,-z
-x,-y,-z
y,-x,-z
x,y,-z
-y,x,-z
-x,y,z
-y,-x,z
x,-y,z
y,x,z
x+1/2,y+1/2,z+1/2
-y+1/2,x+1/2,z+1/2
-x+1/2,-y+1/2,z+1/2
y+1/2,-x+1/2,z+1/2
x+1/2,-y+1/2,-z+1/2
y+1/2,x+1/2,-z+1/2
-x+1/2,y+1/2,-z+1/2
-y+1/2,-x+1/2,-z+1/2
-x+1/2,-y+1/2,-z+1/2
y+1/2,-x+1/2,-z+1/2
x+1/2,y+1/2,-z+1/2
-y+1/2,x+1/2,-z+1/2
-x+1/2,y+1/2,z+1/2
-y+1/2,-x+1/2,z+1/2
x+1/2,-y+1/2,z+1/2
y+1/2,x+1/2,z+1/2

loop_
_atom_site_label
_atom_site_type_symbol
_atom_site_fract_x
_atom_site_fract_y
_atom_site_fract_z
_atom_site_occupancy
_atom_site_U_iso_or_equiv
Sm1 Sm+3 0 0 0.117 1 0.0
P2 P-3 0 0 0.342 1 0.0
Cu1 Cu+3 0 0.5 0.25 1 0.0
P1 P-3 0 0.5 0 1 0.0
